data_4500239
loop_
_publ_author_name
'Naito, Toshio'
'Kakizaki, Akihiro'
'Inabe, Tamotsu'
'Sakai, Riu'
'Nishibori, Eiji'
'Sawa, Hiroshi'

_publ_section_title
;
 Growth of Nanocrystals in a Single Crystal of Different Materials: A Way
 of Giving Function to Molecular Crystals
;
_journal_issue 2
_journal_name_full 'Crystal Growth &amp; Design'
_journal_page_first 501
_journal_paper_doi 10.1021/cg101295p
_journal_volume 11
_journal_year 2011
_chemical_formula_moiety 'C16 H4 Ag1 Cl4 N8'
_chemical_formula_sum 'C16 H4 Ag Cl4 N8'
_chemical_formula_weight 557.94
_space_group_IT_number 88
_symmetry_cell_setting tetragonal
_symmetry_space_group_name_Hall '-I 4ad'
_symmetry_space_group_name_H-M 'I 41/a :2'
_atom_sites_solution_hydrogens geom
_atom_sites_solution_primary direct
_cell_angle_alpha 90
_cell_angle_beta 90
_cell_angle_gamma 90
_cell_formula_units_Z 4
_cell_length_a 22.3848(17)
_cell_length_b 22.3848(17)
_cell_length_c 3.7128(3)
_cell_measurement_reflns_used 1063
_cell_measurement_temperature 100
_cell_measurement_theta_max 20.0849
_cell_measurement_theta_min 3.625
_cell_volume 1860.4(3)
_computing_cell_refinement 'R-AXIS RAPID (Rigaku.co.ltd)'
_computing_data_collection 'R-AXIS RAPID (Rigaku.co.ltd)'
_computing_data_reduction 'R-AXIS RAPID (Rigaku.co.ltd)'
_computing_molecular_graphics 'CAMERON (Watkin et al., 1996)'
_computing_publication_material 'CRYSTALS (Betteridge et al., 2003)'
_computing_structure_refinement 'CRYSTALS (Betteridge et al., 2003)'
_computing_structure_solution 'SIR92 (Altomare et al., 1994)'
_diffrn_ambient_temperature 100
_diffrn_measured_fraction_theta_full 0.995
_diffrn_measured_fraction_theta_max 0.995
_diffrn_measurement_device 'Imaging Plate'
_diffrn_measurement_device_type Serial
_diffrn_measurement_method \w/2\q
_diffrn_radiation_monochromator graphite
_diffrn_radiation_type 'Mo K\a'
_diffrn_radiation_wavelength 0.71073
_diffrn_reflns_av_R_equivalents 0.0494
_diffrn_reflns_limit_h_max 28
_diffrn_reflns_limit_h_min 0
_diffrn_reflns_limit_k_max 28
_diffrn_reflns_limit_k_min 0
_diffrn_reflns_limit_l_max 4
_diffrn_reflns_limit_l_min 0
_diffrn_reflns_number 1063
_diffrn_reflns_theta_full 27.454
_diffrn_reflns_theta_max 27.454
_diffrn_reflns_theta_min 3.641
_diffrn_standards_number 0
_exptl_absorpt_coefficient_mu 1.680
_exptl_absorpt_correction_T_max 1.2010
_exptl_absorpt_correction_T_min 0.6006
_exptl_absorpt_correction_type empirical
_exptl_absorpt_process_details 'DAVID STUART and NIGEL WALKER (1979). Acta Cryst. A35, 925-933'
_exptl_crystal_colour black
_exptl_crystal_density_diffrn 1.992
_exptl_crystal_density_method 'not measured'
_exptl_crystal_description bar
_exptl_crystal_F_000 1084
_exptl_crystal_size_max 0.180
_exptl_crystal_size_mid 0.030
_exptl_crystal_size_min 0.030
_refine_diff_density_max 0.72
_refine_diff_density_min -0.83
_refine_ls_extinction_coef 17(3)
_refine_ls_extinction_method 'Larson (1970), Equation 22'
_refine_ls_goodness_of_fit_ref 0.9189
_refine_ls_hydrogen_treatment none
_refine_ls_matrix_type full
_refine_ls_number_parameters 67
_refine_ls_number_reflns 878
_refine_ls_number_restraints 0
_refine_ls_R_factor_all 0.0538
_refine_ls_R_factor_gt 0.0440
_refine_ls_shift/su_max 0.0000838
_refine_ls_shift/su_mean 2.1542974
_refine_ls_structure_factor_coef Fsqd
_refine_ls_weighting_details
;
 Method, part 1, Chebychev polynomial, (Watkin, 1994, Prince, 1982) 
 [weight] = 1.0/[A~0~*T~0~(x)+A~1~*T~1~(x) ... +A~n-1~]*T~n-1~(x)] 
 where A~i~ are the Chebychev coefficients listed below and x= Fcalc/Fmax 
 Method = Robust Weighting (Prince, 1982) 
 W = [weight] * [1-(deltaF/6*sigmaF)^2^]^2^ 
 A~i~ are: 
 0.133E+04 -195. 0.123E+04 -159. 25.7 
;
_refine_ls_weighting_scheme calc
_refine_ls_wR_factor_all 0.0884
_refine_ls_wR_factor_gt 0.0859
_refine_ls_wR_factor_ref 0.0859
_reflns_limit_h_max 20
_reflns_limit_h_min -19
_reflns_limit_k_max 28
_reflns_limit_k_min 0
_reflns_limit_l_max 4
_reflns_limit_l_min 0
_reflns_number_gt 878
_reflns_number_total 1063
_reflns_threshold_expression I>2.0\s(I)
_oxford_diffrn_Wilson_B_factor 0.00
_oxford_diffrn_Wilson_scale 0.00
_oxford_refine_ls_r_factor_ref 0.0440
_oxford_refine_ls_scale 1.303(12)
_oxford_reflns_number_all 1060
_oxford_reflns_threshold_expression_ref I>0.9\s(I)
_cod_data_source_file cg101295p_si_002.cif
_cod_data_source_block 1
_cod_depositor_comments
;
The following automatic conversions were performed:

'_symmetry_cell_setting' value 'Tetragonal' changed to 'tetragonal'
according to /home/saulius/struct/CIF-dictionaries/cif_core.dic
dictionary named 'cif_core.dic' version 2.4.1 from 2010-06-29.

Automatic conversion script
Id: cif_fix_values 1715 2011-07-08 13:25:40Z adriana 
;
_cod_original_sg_symbol_H-M 'I 41/a '
_cod_original_formula_sum 'C16 H4 Ag1 Cl4 N8'
_cod_database_code 4500239

loop_
_symmetry_equiv_pos_as_xyz
x,y,z
-x,-y,-z
x+1/2,y+1/2,z+1/2
-x+1/2,-y+1/2,-z+1/2
-y+3/4,x+1/4,z+1/4
y+3/4,-x+1/4,-z+1/4
-y+5/4,x+3/4,z+3/4
y+5/4,-x+3/4,-z+3/4
-x+1/2,-y,z+1/2
x+1/2,y,-z+1/2
-x+1,-y+1/2,z+1
x+1,y+1/2,-z+1
y+3/4,-x+3/4,z+3/4
-y+3/4,x+3/4,-z+3/4
y+5/4,-x+5/4,z+5/4
-y+5/4,x+5/4,-z+5/4

loop_
_atom_site_label
_atom_site_type_symbol
_atom_site_fract_x
_atom_site_fract_y
_atom_site_fract_z
_atom_site_U_iso_or_equiv
_atom_site_occupancy
_atom_site_adp_type
_atom_site_refinement_flags_posn
_atom_site_refinement_flags_adp
Ag1 Ag 0.0000 0.2500 0.6250 0.0237 1.0000 Uani S T
N2 N 0.05122(17) 0.17198(17) 0.8884(13) 0.0218 1.0000 Uani . .
C3 C 0.06021(19) 0.1240(2) 0.9933(14) 0.0189 1.0000 Uani . .
N4 N 0.07670(16) 0.06966(16) 0.0966(11) 0.0179 1.0000 Uani . .
C5 C 0.0389(2) 0.03755(19) 0.2958(13) 0.0171 1.0000 Uani . .
C6 C 0.22792(19) 0.19311(19) 0.6553(13) 0.0160 1.0000 Uani . .
C7 C 0.19246(19) 0.2298(2) 0.8495(13) 0.0177 1.0000 Uani . .
Cl8 Cl 0.20341(5) 0.12245(5) 0.5384(3) 0.0218 1.0000 Uani . .
H71 H 0.1543 0.2170 0.9159 0.0212 1.0000 Uiso R .

loop_
_atom_site_aniso_label
_atom_site_aniso_U_11
_atom_site_aniso_U_22
_atom_site_aniso_U_33
_atom_site_aniso_U_23
_atom_site_aniso_U_13
_atom_site_aniso_U_12
Ag1 0.0200(3) 0.0200(3) 0.0312(5) 0.0000 0.0000 0.0000
N2 0.0190(18) 0.0198(19) 0.027(2) -0.0020(18) 0.0006(18) -0.0021(14)
C3 0.0139(19) 0.021(2) 0.022(2) -0.002(2) -0.0002(18) -0.0030(16)
N4 0.0172(17) 0.0174(17) 0.019(2) 0.0015(16) 0.0002(16) -0.0025(14)
C5 0.021(2) 0.015(2) 0.015(2) -0.0011(17) -0.0006(18) 0.0003(16)
C6 0.019(2) 0.0155(19) 0.014(2) -0.0005(18) -0.0043(17) -0.0013(15)
C7 0.0151(19) 0.019(2) 0.019(2) 0.001(2) -0.0009(18) -0.0020(16)
Cl8 0.0232(6) 0.0183(5) 0.0240(6) -0.0033(5) 0.0033(5) -0.0044(4)

loop_
_atom_type_symbol
_atom_type_scat_dispersion_real
_atom_type_scat_dispersion_imag
_atom_type_scat_Cromer_Mann_a1
_atom_type_scat_Cromer_Mann_b1
_atom_type_scat_Cromer_Mann_a2
_atom_type_scat_Cromer_Mann_b2
_atom_type_scat_Cromer_Mann_a3
_atom_type_scat_Cromer_Mann_b3
_atom_type_scat_Cromer_Mann_a4
_atom_type_scat_Cromer_Mann_b4
_atom_type_scat_Cromer_Mann_c
_atom_type_scat_source
C 0.0033 0.0016 2.3100 20.8439 1.0200 10.2075 1.5886 0.5687 0.8650 51.6512 0.2156 'International Tables Vol C 4.2.6.8 and 6.1.1.4'
H 0.0000 0.0000 0.4930 10.5109 0.3229 26.1257 0.1402 3.1424 0.0408 57.7998 0.0030 'International Tables Vol C 4.2.6.8 and 6.1.1.4'
Ag -0.8971 1.1015 19.2808 0.6446 16.6885 7.4726 4.8045 24.6605 1.0463 99.8156 5.1790 'International Tables Vol C 4.2.6.8 and 6.1.1.4'
Cl 0.1484 0.1585 11.4604 0.0104 7.1964 1.1662 6.2556 18.5194 1.6455 47.7784 -9.5574 'International Tables Vol C 4.2.6.8 and 6.1.1.4'
N 0.0061 0.0033 12.2126 0.0057 3.1322 9.8933 2.0125 28.9975 1.1663 0.5826 -11.5290 'International Tables Vol C 4.2.6.8 and 6.1.1.4'

loop_
_geom_angle_atom_site_label_1
_geom_angle_site_symmetry_1
_geom_angle_atom_site_label_2
_geom_angle_atom_site_label_3
_geom_angle_site_symmetry_3
_geom_angle
_geom_angle_publ_flag
N2 11_454 Ag1 N2 6_456 100.35(9) yes
N2 11_454 Ag1 N2 16_445 100.35(9) yes
N2 6_456 Ag1 N2 16_445 129.8(2) yes
N2 11_454 Ag1 N2 . 129.8(2) yes
N2 6_456 Ag1 N2 . 100.35(9) yes
N2 16_445 Ag1 N2 . 100.35(9) yes
Ag1 . N2 C3 . 158.4(4) yes
N4 1_556 C3 N2 . 173.4(5) yes
C3 1_554 N4 C5 . 118.5(4) yes
C7 . C6 Cl8 . 120.2(3) yes
C6 . C7 H71 . 119.5 no

loop_
_geom_bond_atom_site_label_1
_geom_bond_atom_site_label_2
_geom_bond_site_symmetry_2
_geom_bond_distance
_geom_bond_publ_flag
Ag1 N2 11_454 2.307(4) yes
Ag1 N2 6_456 2.307(4) yes
Ag1 N2 16_445 2.307(4) yes
Ag1 N2 . 2.307(4) yes
N2 C3 . 1.159(6) yes
C3 N4 1_556 1.329(6) yes
N4 C5 . 1.334(6) yes
C6 C7 . 1.351(6) yes
C6 Cl8 . 1.729(4) yes
C7 H71 . 0.935 no

loop_
_geom_hbond_atom_site_label_D
_geom_hbond_atom_site_label_H
_geom_hbond_atom_site_label_A
_geom_hbond_angle_DHA
_geom_hbond_distance_DH
_geom_hbond_distance_HA
_geom_hbond_distance_DA
_geom_hbond_publ_flag
C7 H71 N2 162 0.93 2.52 3.420(6) yes
